data_4346442
loop_
_publ_author_name
'Warzecha, Evan'
'Berto, Timothy C.'
'Berry, John F.'

_publ_section_title
;
 Axial Ligand Coordination to the C-H Amination Catalyst Rh2(esp)2: A
 Structural and Spectroscopic Study.
;
_journal_issue 17
_journal_name_full 'Inorganic chemistry'
_journal_page_first 8817
_journal_page_last 8824
_journal_paper_doi 10.1021/acs.inorgchem.5b01532
_journal_volume 54
_journal_year 2015
_chemical_formula_moiety 'C42 H50 N2 O8 Rh2, C H2 Cl2'
_chemical_formula_sum 'C43 H52 Cl2 N2 O8 Rh2'
_chemical_formula_weight 1001.58
_chemical_name_common 'Compound 2'
_space_group_crystal_system monoclinic
_space_group_IT_number 15
_space_group_name_Hall '-C 2yc'
_space_group_name_H-M_alt 'C 1 2/c 1'
_atom_sites_solution_hydrogens geom
_atom_sites_solution_primary direct
_audit_creation_date 2014-05-16
_audit_creation_method
;
Olex2 1.2
(compiled 2014.03.20 svn.r2914 for OlexSys, GUI svn.r4816)
;
_cell_angle_alpha 90
_cell_angle_beta 94.4895(15)
_cell_angle_gamma 90
_cell_formula_units_Z 4
_cell_length_a 18.3780(7)
_cell_length_b 10.4361(4)
_cell_length_c 23.1475(8)
_cell_measurement_reflns_used 9844
_cell_measurement_temperature 100.0
_cell_measurement_theta_max 30.67
_cell_measurement_theta_min 2.25
_cell_volume 4425.9(3)
_computing_cell_refinement 'SAINT+ Ver. 8.34A (Bruker-AXS, 2014)'
_computing_data_collection 'APEX2 Ver. 2014.1-1 (Bruker-AXS, 2014)'
_computing_data_reduction 'SAINT+ Ver. 8.34A (Bruker-AXS, 2014)'
_computing_molecular_graphics 'Olex2 (Dolomanov et al., 2009)'
_computing_publication_material 'Olex2 (Dolomanov et al., 2009)'
_computing_structure_refinement 'ShelXL (Sheldrick, 2008)'
_computing_structure_solution 'ShelXS (Sheldrick, 2008)'
_diffrn_ambient_temperature 100.0
_diffrn_detector_area_resol_mean 7.9
_diffrn_detector_type 'CCD area detector'
_diffrn_measured_fraction_theta_full 1.000
_diffrn_measured_fraction_theta_max 0.998
_diffrn_measurement_device 'three-circle diffractometer'
_diffrn_measurement_device_type 'Bruker SMART APEX2 area detector'
_diffrn_measurement_method '0.5\ \w and 0.5\ \f scans'
_diffrn_radiation_collimation 'focusing mirrors'
_diffrn_radiation_monochromator 'mirror optics'
_diffrn_radiation_probe x-ray
_diffrn_radiation_type MoK\a
_diffrn_radiation_wavelength 0.71073
_diffrn_reflns_av_R_equivalents 0.0275
_diffrn_reflns_av_unetI/netI 0.0138
_diffrn_reflns_Laue_measured_fraction_full 1.000
_diffrn_reflns_Laue_measured_fraction_max 0.998
_diffrn_reflns_limit_h_max 26
_diffrn_reflns_limit_h_min -26
_diffrn_reflns_limit_k_max 14
_diffrn_reflns_limit_k_min -14
_diffrn_reflns_limit_l_max 33
_diffrn_reflns_limit_l_min -33
_diffrn_reflns_number 62054
_diffrn_reflns_point_group_measured_fraction_full 1.000
_diffrn_reflns_point_group_measured_fraction_max 0.998
_diffrn_reflns_theta_full 26.000
_diffrn_reflns_theta_max 30.549
_diffrn_reflns_theta_min 1.765
_diffrn_source 'microfocus sealed X-ray tube'
_diffrn_source_type 'Incoatec I\ms'
_diffrn_standards_number 0
_exptl_absorpt_coefficient_mu 0.918
_exptl_absorpt_correction_T_max 0.9793
_exptl_absorpt_correction_T_min 0.8560
_exptl_absorpt_correction_type analytical
_exptl_absorpt_process_details
;
SADABS-2012/1 (Bruker,2012) was used for absorption correction.
wR2(int) was 0.0962 before and 0.0399 after correction.
The Ratio of minimum to maximum transmission is 0.8741.
The \l/2 correction factor is Not present.
;
_exptl_crystal_colour red
_exptl_crystal_colour_primary red
_exptl_crystal_density_diffrn 1.503
_exptl_crystal_density_method 'not measured'
_exptl_crystal_description block
_exptl_crystal_F_000 2048
_exptl_crystal_size_max 0.227
_exptl_crystal_size_mid 0.128
_exptl_crystal_size_min 0.078
_refine_diff_density_max 0.825
_refine_diff_density_min -0.628
_refine_diff_density_rms 0.073
_refine_ls_extinction_method none
_refine_ls_goodness_of_fit_ref 1.115
_refine_ls_hydrogen_treatment constr
_refine_ls_matrix_type full
_refine_ls_number_parameters 308
_refine_ls_number_reflns 6754
_refine_ls_number_restraints 73
_refine_ls_restrained_S_all 1.123
_refine_ls_R_factor_all 0.0280
_refine_ls_R_factor_gt 0.0259
_refine_ls_shift/su_max 0.001
_refine_ls_shift/su_mean 0.000
_refine_ls_structure_factor_coef Fsqd
_refine_ls_weighting_details 'w=1/[\s^2^(Fo^2^)+(0.0203P)^2^+10.7294P] where P=(Fo^2^+2Fc^2^)/3'
_refine_ls_weighting_scheme calc
_refine_ls_wR_factor_gt 0.0612
_refine_ls_wR_factor_ref 0.0625
_reflns_Friedel_coverage 0.000
_reflns_number_gt 6385
_reflns_number_total 6754
_reflns_threshold_expression 'I > 2\s(I)'
_cod_data_source_file ic5b01532_si_002.cif
_cod_data_source_block berry523
_cod_database_code 4346442
_shelxl_version_number 2013-3
_shelx_space_group_comment
;
The symmetry employed for this shelxl refinement is uniquely defined
by the following loop, which should always be used as a source of
symmetry information in preference to the above space-group names.
They are only intended as comments.
;
_shelx_estimated_absorpt_t_max 0.932
_shelx_estimated_absorpt_t_min 0.819
_olex2_refinement_description
;
1. Fixed Uiso
 At 1.2 times of:
  All C(H) groups, All C(H,H) groups
 At 1.5 times of:
  All C(H,H,H) groups
2. Uiso/Uaniso restraints and constraints
Cl1 \\sim Cl2 \\sim C22 \\sim Cl1A \\sim Cl2A \\sim C22A \\sim Cl1B \\sim Cl2B
\\sim C22B: within 1.7A with sigma of 0.01 and sigma for terminal atoms of 0.02
3. Others
 1*[Sof(Cl1)+Sof(Cl2)+Sof(C22)+Sof(H22A)+Sof(H22B)]+1*[Sof(Cl1A)+Sof(Cl2A)+
 Sof(C22A)+Sof(H22C)+Sof(H22D)]+1*[Sof(Cl1B)+Sof(Cl2B)+Sof(C22B)+Sof(H22E)+
 Sof(H22F)]=0.5 with esd of 0
 Sof(Cl1)=Sof(Cl2)=Sof(C22)=Sof(H22A)=Sof(H22B)=FVAR(1)
 Sof(Cl1A)=Sof(Cl2A)=Sof(C22A)=Sof(H22C)=Sof(H22D)=FVAR(2)
 Sof(Cl1B)=Sof(Cl2B)=Sof(C22B)=Sof(H22E)=Sof(H22F)=FVAR(3)
4.a Free rotating group:
 Cl1(Cl2,C22), Cl1A(Cl2A,C22A), Cl1B(Cl2B,C22B)
4.b Secondary CH2 refined with riding coordinates:
 C5(H5A,H5B), C12(H12A,H12B), C22(H22A,H22B), C22A(H22C,H22D), C22B(H22E,H22F)
4.c Aromatic/amide H refined with riding coordinates:
 C7(H7), C8(H8), C9(H9), C11(H11), C17(H17), C18(H18), C19(H19), C20(H20),
 C21(H21)
4.d Idealised Me refined as rotating group:
 C3(H3A,H3B,H3C), C4(H4A,H4B,H4C), C14(H14A,H14B,H14C), C15(H15A,H15B,H15C)
;

loop_
_space_group_symop_operation_xyz
'x, y, z'
'-x, y, -z+1/2'
'x+1/2, y+1/2, z'
'-x+1/2, y+1/2, -z+1/2'
'-x, -y, -z'
'x, -y, z-1/2'
'-x+1/2, -y+1/2, -z'
'x+1/2, -y+1/2, z-1/2'

loop_
_atom_site_label
_atom_site_type_symbol
_atom_site_fract_x
_atom_site_fract_y
_atom_site_fract_z
_atom_site_U_iso_or_equiv
_atom_site_adp_type
_atom_site_occupancy
_atom_site_site_symmetry_order
_atom_site_calc_flag
_atom_site_refinement_flags_posn
_atom_site_refinement_flags_occupancy
_atom_site_disorder_assembly
_atom_site_disorder_group
Rh1 Rh 0.69716(2) 0.80953(2) 0.48177(2) 0.01334(4) Uani 1 1 d . . . .
O1 O 0.63482(6) 0.69013(11) 0.52689(5) 0.0190(2) Uani 1 1 d . . . .
O2 O 0.73390(6) 0.57614(11) 0.55992(5) 0.0172(2) Uani 1 1 d . . . .
O3 O 0.71135(6) 0.92568(11) 0.55259(5) 0.0185(2) Uani 1 1 d . . . .
O4 O 0.81205(6) 0.81606(11) 0.58569(5) 0.0189(2) Uani 1 1 d . . . .
N1 N 0.59930(7) 0.92142(13) 0.44622(6) 0.0173(2) Uani 1 1 d . . . .
C1 C 0.66611(8) 0.60003(15) 0.55581(7) 0.0185(3) Uani 1 1 d . . . .
C2 C 0.61857(9) 0.50921(17) 0.58856(9) 0.0249(4) Uani 1 1 d . . . .
C3 C 0.53869(10) 0.5512(2) 0.58334(11) 0.0393(6) Uani 1 1 d . . . .
H3A H 0.5344 0.6358 0.6012 0.059 Uiso 1 1 calc GR . . .
H3B H 0.5094 0.4891 0.6032 0.059 Uiso 1 1 calc GR . . .
H3C H 0.5211 0.5558 0.5423 0.059 Uiso 1 1 calc GR . . .
C4 C 0.62527(10) 0.37542(18) 0.56207(10) 0.0319(4) Uani 1 1 d . . . .
H4A H 0.6057 0.3770 0.5215 0.048 Uiso 1 1 calc GR . . .
H4B H 0.5976 0.3137 0.5836 0.048 Uiso 1 1 calc GR . . .
H4C H 0.6767 0.3500 0.5642 0.048 Uiso 1 1 calc GR . . .
C5 C 0.64874(10) 0.50444(18) 0.65317(9) 0.0278(4) Uani 1 1 d . . . .
H5A H 0.6173 0.4470 0.6744 0.033 Uiso 1 1 calc R . . .
H5B H 0.6983 0.4665 0.6554 0.033 Uiso 1 1 calc R . . .
C6 C 0.65276(11) 0.6330(2) 0.68306(9) 0.0308(4) Uani 1 1 d . . . .
C7 C 0.59569(14) 0.6792(2) 0.71396(12) 0.0458(6) Uani 1 1 d . . . .
H7 H 0.5529 0.6290 0.7165 0.055 Uiso 1 1 calc R . . .
C8 C 0.60127(17) 0.7976(3) 0.74085(12) 0.0540(8) Uani 1 1 d . . . .
H8 H 0.5628 0.8270 0.7626 0.065 Uiso 1 1 calc R . . .
C9 C 0.66190(16) 0.8736(2) 0.73654(10) 0.0455(6) Uani 1 1 d . . . .
H9 H 0.6645 0.9550 0.7549 0.055 Uiso 1 1 calc R . . .
C10 C 0.71957(13) 0.8317(2) 0.70542(8) 0.0321(4) Uani 1 1 d . . . .
C11 C 0.71421(11) 0.70986(19) 0.68035(8) 0.0271(4) Uani 1 1 d . . . .
H11 H 0.7541 0.6784 0.6607 0.032 Uiso 1 1 calc R . . .
C12 C 0.78478(12) 0.9148(2) 0.69729(8) 0.0315(4) Uani 1 1 d . . . .
H12A H 0.8286 0.8596 0.6969 0.038 Uiso 1 1 calc R . . .
H12B H 0.7923 0.9736 0.7308 0.038 Uiso 1 1 calc R . . .
C13 C 0.77769(10) 0.99540(17) 0.64066(8) 0.0249(3) Uani 1 1 d . . . .
C14 C 0.84996(12) 1.0655(2) 0.63395(10) 0.0360(5) Uani 1 1 d . . . .
H14A H 0.8899 1.0031 0.6351 0.054 Uiso 1 1 calc GR . . .
H14B H 0.8590 1.1270 0.6657 0.054 Uiso 1 1 calc GR . . .
H14C H 0.8472 1.1111 0.5968 0.054 Uiso 1 1 calc GR . . .
C15 C 0.71641(12) 1.09349(19) 0.64258(9) 0.0317(4) Uani 1 1 d . . . .
H15A H 0.7121 1.1421 0.6063 0.048 Uiso 1 1 calc GR . . .
H15B H 0.7275 1.1522 0.6751 0.048 Uiso 1 1 calc GR . . .
H15C H 0.6703 1.0491 0.6476 0.048 Uiso 1 1 calc GR . . .
C16 C 0.76540(9) 0.90514(15) 0.58870(7) 0.0189(3) Uani 1 1 d . . . .
C17 C 0.53153(9) 0.87728(16) 0.44995(8) 0.0213(3) Uani 1 1 d . . . .
H17 H 0.5254 0.7944 0.4658 0.026 Uiso 1 1 calc R . . .
C18 C 0.46987(9) 0.94725(18) 0.43165(9) 0.0259(4) Uani 1 1 d . . . .
H18 H 0.4225 0.9133 0.4355 0.031 Uiso 1 1 calc R . . .
C19 C 0.47836(9) 1.06737(18) 0.40771(9) 0.0283(4) Uani 1 1 d . . . .
H19 H 0.4371 1.1173 0.3946 0.034 Uiso 1 1 calc R . . .
C20 C 0.54832(10) 1.11303(19) 0.40328(10) 0.0325(4) Uani 1 1 d . . . .
H20 H 0.5559 1.1950 0.3869 0.039 Uiso 1 1 calc R . . .
C21 C 0.60745(9) 1.03776(18) 0.42302(9) 0.0274(4) Uani 1 1 d . . . .
H21 H 0.6554 1.0698 0.4200 0.033 Uiso 1 1 calc R . . .
Cl1 Cl 0.4620(4) 0.1305(5) 0.7061(3) 0.092(2) Uani 0.224(3) 1 d . P A -1
Cl2 Cl 0.5118(2) 0.3591(4) 0.7716(2) 0.0671(12) Uani 0.224(3) 1 d G P A -1
C22 C 0.4674(12) 0.2099(11) 0.7734(3) 0.108(5) Uani 0.224(3) 1 d G P A -1
H22A H 0.4174 0.2232 0.7854 0.130 Uiso 0.224(3) 1 calc R P A -1
H22B H 0.4939 0.1548 0.8028 0.130 Uiso 0.224(3) 1 calc R P A -1
Cl1A Cl 0.4702(3) 0.2589(5) 0.6944(2) 0.0632(13) Uani 0.198(2) 1 d . P B -2
Cl2A Cl 0.5545(6) 0.1823(11) 0.8016(3) 0.122(4) Uani 0.198(2) 1 d G P B -2
C22A C 0.5064(13) 0.1309(6) 0.7371(6) 0.085(4) Uani 0.198(2) 1 d G P B -2
H22C H 0.4660 0.0740 0.7468 0.103 Uiso 0.198(2) 1 calc R P B -2
H22D H 0.5396 0.0804 0.7142 0.103 Uiso 0.198(2) 1 calc R P B -2
Cl1B Cl 0.4890(6) 0.3140(15) 0.7093(5) 0.043(2) Uiso 0.078(2) 1 d . P C -3
Cl2B Cl 0.4928(16) 0.0952(18) 0.7890(9) 0.137(6) Uiso 0.078(2) 1 d G P C -3
C22B C 0.4382(10) 0.196(5) 0.742(3) 0.096(5) Uiso 0.078(2) 1 d G P C -3
H22E H 0.4012 0.2379 0.7648 0.116 Uiso 0.078(2) 1 calc R P C -3
H22F H 0.4120 0.1428 0.7120 0.116 Uiso 0.078(2) 1 calc R P C -3

loop_
_atom_site_aniso_label
_atom_site_aniso_U_11
_atom_site_aniso_U_22
_atom_site_aniso_U_33
_atom_site_aniso_U_23
_atom_site_aniso_U_13
_atom_site_aniso_U_12
Rh1 0.00862(5) 0.01100(6) 0.02015(6) 0.00569(4) -0.00057(4) 0.00084(4)
O1 0.0110(5) 0.0164(5) 0.0295(6) 0.0104(5) 0.0010(4) 0.0011(4)
O2 0.0101(5) 0.0146(5) 0.0266(6) 0.0086(4) 0.0006(4) 0.0009(4)
O3 0.0159(5) 0.0152(5) 0.0237(6) 0.0032(4) -0.0020(4) 0.0029(4)
O4 0.0159(5) 0.0160(5) 0.0241(6) 0.0027(4) -0.0036(4) 0.0020(4)
N1 0.0115(5) 0.0147(6) 0.0254(7) 0.0074(5) 0.0009(5) 0.0010(4)
C1 0.0126(6) 0.0156(7) 0.0271(8) 0.0082(6) 0.0007(5) -0.0004(5)
C2 0.0115(7) 0.0214(8) 0.0422(10) 0.0185(7) 0.0037(6) 0.0011(6)
C3 0.0125(7) 0.0391(11) 0.0671(15) 0.0334(11) 0.0076(8) 0.0024(7)
C4 0.0215(8) 0.0206(8) 0.0524(12) 0.0155(8) -0.0043(8) -0.0055(7)
C5 0.0208(8) 0.0255(9) 0.0381(10) 0.0194(8) 0.0093(7) 0.0046(6)
C6 0.0318(9) 0.0296(10) 0.0329(10) 0.0179(8) 0.0146(8) 0.0113(8)
C7 0.0458(13) 0.0414(13) 0.0546(14) 0.0264(11) 0.0321(11) 0.0167(10)
C8 0.0660(17) 0.0469(14) 0.0549(15) 0.0227(12) 0.0412(14) 0.0297(13)
C9 0.0692(17) 0.0358(12) 0.0344(11) 0.0094(9) 0.0222(11) 0.0230(11)
C10 0.0449(11) 0.0294(10) 0.0224(8) 0.0063(7) 0.0052(8) 0.0132(8)
C11 0.0308(9) 0.0274(9) 0.0237(8) 0.0092(7) 0.0069(7) 0.0096(7)
C12 0.0417(11) 0.0270(9) 0.0242(8) -0.0022(7) -0.0060(8) 0.0097(8)
C13 0.0275(8) 0.0181(8) 0.0279(8) -0.0002(6) -0.0052(7) 0.0032(6)
C14 0.0339(10) 0.0300(10) 0.0422(11) -0.0048(9) -0.0089(8) -0.0068(8)
C15 0.0391(11) 0.0198(8) 0.0349(10) -0.0036(7) -0.0049(8) 0.0091(7)
C16 0.0180(7) 0.0150(7) 0.0234(7) 0.0038(6) -0.0007(6) -0.0001(5)
C17 0.0147(7) 0.0170(7) 0.0316(9) 0.0078(6) -0.0016(6) 0.0004(5)
C18 0.0131(7) 0.0223(8) 0.0417(10) 0.0093(7) -0.0016(6) 0.0000(6)
C19 0.0160(7) 0.0239(9) 0.0445(11) 0.0124(8) -0.0020(7) 0.0057(6)
C20 0.0210(8) 0.0220(9) 0.0547(13) 0.0207(8) 0.0037(8) 0.0048(7)
C21 0.0146(7) 0.0212(8) 0.0470(11) 0.0155(8) 0.0050(7) 0.0023(6)
Cl1 0.123(5) 0.058(3) 0.100(4) -0.017(3) 0.043(4) -0.003(3)
Cl2 0.050(2) 0.0422(17) 0.110(4) 0.016(2) 0.014(2) -0.0020(14)
C22 0.122(7) 0.107(7) 0.096(7) 0.000(6) 0.010(6) 0.021(7)
Cl1A 0.070(3) 0.046(3) 0.074(3) -0.005(2) 0.008(2) 0.009(2)
Cl2A 0.129(7) 0.163(10) 0.073(4) 0.005(6) -0.006(4) -0.074(7)
C22A 0.109(7) 0.061(6) 0.086(7) -0.021(6) 0.003(6) 0.012(6)

loop_
_atom_type_symbol
_atom_type_description
_atom_type_scat_dispersion_real
_atom_type_scat_dispersion_imag
_atom_type_scat_source
C C 0.0033 0.0016 'International Tables Vol C Tables 4.2.6.8 and 6.1.1.4'
H H 0.0000 0.0000 'International Tables Vol C Tables 4.2.6.8 and 6.1.1.4'
Cl Cl 0.1484 0.1585 'International Tables Vol C Tables 4.2.6.8 and 6.1.1.4'
N N 0.0061 0.0033 'International Tables Vol C Tables 4.2.6.8 and 6.1.1.4'
O O 0.0106 0.0060 'International Tables Vol C Tables 4.2.6.8 and 6.1.1.4'
Rh Rh -1.1178 0.9187 'International Tables Vol C Tables 4.2.6.8 and 6.1.1.4'

loop_
_geom_angle_atom_site_label_1
_geom_angle_atom_site_label_2
_geom_angle_atom_site_label_3
_geom_angle
_geom_angle_site_symmetry_1
_geom_angle_site_symmetry_3
O1 Rh1 Rh1 88.58(3) . 7_666
O1 Rh1 O2 175.80(4) . 7_666
O1 Rh1 O3 89.61(5) . .
O1 Rh1 O4 89.03(5) . 7_666
O1 Rh1 N1 92.26(5) . .
O2 Rh1 Rh1 87.35(3) 7_666 7_666
O2 Rh1 O3 89.28(5) 7_666 .
O2 Rh1 N1 91.82(5) 7_666 .
O3 Rh1 Rh1 88.63(3) . 7_666
O3 Rh1 N1 91.94(5) . .
O4 Rh1 Rh1 87.30(3) 7_666 7_666
O4 Rh1 O2 91.79(5) 7_666 7_666
O4 Rh1 O3 175.74(4) 7_666 .
O4 Rh1 N1 92.15(5) 7_666 .
N1 Rh1 Rh1 178.99(4) . 7_666
C1 O1 Rh1 118.37(10) . .
C1 O2 Rh1 119.57(10) . 7_666
C16 O3 Rh1 118.34(11) . .
C16 O4 Rh1 119.82(11) . 7_666
C17 N1 Rh1 121.37(10) . .
C17 N1 C21 118.14(14) . .
C21 N1 Rh1 120.42(11) . .
O1 C1 O2 126.11(14) . .
O1 C1 C2 117.95(13) . .
O2 C1 C2 115.93(13) . .
C1 C2 C4 107.39(15) . .
C1 C2 C5 108.79(14) . .
C3 C2 C1 111.44(14) . .
C3 C2 C4 109.66(17) . .
C3 C2 C5 110.70(17) . .
C4 C2 C5 108.77(14) . .
C2 C3 H3A 109.5 . .
C2 C3 H3B 109.5 . .
C2 C3 H3C 109.5 . .
H3A C3 H3B 109.5 . .
H3A C3 H3C 109.5 . .
H3B C3 H3C 109.5 . .
C2 C4 H4A 109.5 . .
C2 C4 H4B 109.5 . .
C2 C4 H4C 109.5 . .
H4A C4 H4B 109.5 . .
H4A C4 H4C 109.5 . .
H4B C4 H4C 109.5 . .
C2 C5 H5A 108.7 . .
C2 C5 H5B 108.7 . .
H5A C5 H5B 107.6 . .
C6 C5 C2 114.42(15) . .
C6 C5 H5A 108.7 . .
C6 C5 H5B 108.7 . .
C7 C6 C5 121.9(2) . .
C11 C6 C5 120.20(17) . .
C11 C6 C7 117.9(2) . .
C6 C7 H7 119.8 . .
C8 C7 C6 120.3(2) . .
C8 C7 H7 119.8 . .
C7 C8 H8 119.6 . .
C9 C8 C7 120.9(2) . .
C9 C8 H8 119.6 . .
C8 C9 H9 119.7 . .
C8 C9 C10 120.6(2) . .
C10 C9 H9 119.7 . .
C9 C10 C11 117.8(2) . .
C9 C10 C12 121.9(2) . .
C11 C10 C12 120.24(18) . .
C6 C11 C10 122.48(19) . .
C6 C11 H11 118.8 . .
C10 C11 H11 118.8 . .
C10 C12 H12A 108.8 . .
C10 C12 H12B 108.8 . .
C10 C12 C13 113.74(16) . .
H12A C12 H12B 107.7 . .
C13 C12 H12A 108.8 . .
C13 C12 H12B 108.8 . .
C14 C13 C12 109.09(16) . .
C15 C13 C12 110.61(17) . .
C15 C13 C14 109.27(16) . .
C15 C13 C16 111.85(15) . .
C16 C13 C12 109.09(15) . .
C16 C13 C14 106.82(16) . .
C13 C14 H14A 109.5 . .
C13 C14 H14B 109.5 . .
C13 C14 H14C 109.5 . .
H14A C14 H14B 109.5 . .
H14A C14 H14C 109.5 . .
H14B C14 H14C 109.5 . .
C13 C15 H15A 109.5 . .
C13 C15 H15B 109.5 . .
C13 C15 H15C 109.5 . .
H15A C15 H15B 109.5 . .
H15A C15 H15C 109.5 . .
H15B C15 H15C 109.5 . .
O3 C16 O4 125.88(16) . .
O3 C16 C13 118.34(15) . .
O4 C16 C13 115.78(14) . .
N1 C17 H17 118.6 . .
N1 C17 C18 122.83(15) . .
C18 C17 H17 118.6 . .
C17 C18 H18 120.5 . .
C19 C18 C17 118.97(16) . .
C19 C18 H18 120.5 . .
C18 C19 H19 120.8 . .
C20 C19 C18 118.45(16) . .
C20 C19 H19 120.8 . .
C19 C20 H20 120.4 . .
C19 C20 C21 119.27(17) . .
C21 C20 H20 120.4 . .
N1 C21 C20 122.35(16) . .
N1 C21 H21 118.8 . .
C20 C21 H21 118.8 . .
Cl1 C22 H22A 109.0 . .
Cl1 C22 H22B 109.0 . .
Cl2 C22 Cl1 112.9 . .
Cl2 C22 H22A 109.0 . .
Cl2 C22 H22B 109.0 . .
H22A C22 H22B 107.8 . .
Cl1A C22A H22C 109.0 . .
Cl1A C22A H22D 109.0 . .
Cl2A C22A Cl1A 112.9 . .
Cl2A C22A H22C 109.0 . .
Cl2A C22A H22D 109.0 . .
H22C C22A H22D 107.8 . .
Cl1B C22B H22E 109.0 . .
Cl1B C22B H22F 109.0 . .
Cl2B C22B Cl1B 112.9 . .
Cl2B C22B H22E 109.0 . .
Cl2B C22B H22F 109.0 . .
H22E C22B H22F 107.8 . .

loop_
_geom_bond_atom_site_label_1
_geom_bond_atom_site_label_2
_geom_bond_distance
_geom_bond_site_symmetry_2
Rh1 Rh1 2.4023(2) 7_666
Rh1 O1 2.0356(11) .
Rh1 O2 2.0374(11) 7_666
Rh1 O3 2.0390(12) .
Rh1 O4 2.0357(12) 7_666
Rh1 N1 2.2457(13) .
O1 C1 1.2660(18) .
O2 Rh1 2.0375(11) 7_666
O2 C1 1.2668(18) .
O3 C16 1.2655(19) .
O4 Rh1 2.0357(12) 7_666
O4 C16 1.2702(19) .
N1 C17 1.337(2) .
N1 C21 1.341(2) .
C1 C2 1.530(2) .
C2 C3 1.528(2) .
C2 C4 1.534(3) .
C2 C5 1.555(3) .
C3 H3A 0.9800 .
C3 H3B 0.9800 .
C3 H3C 0.9800 .
C4 H4A 0.9800 .
C4 H4B 0.9800 .
C4 H4C 0.9800 .
C5 H5A 0.9900 .
C5 H5B 0.9900 .
C5 C6 1.509(3) .
C6 C7 1.401(3) .
C6 C11 1.391(3) .
C7 H7 0.9500 .
C7 C8 1.384(4) .
C8 H8 0.9500 .
C8 C9 1.377(4) .
C9 H9 0.9500 .
C9 C10 1.397(3) .
C10 C11 1.398(3) .
C10 C12 1.503(3) .
C11 H11 0.9500 .
C12 H12A 0.9900 .
C12 H12B 0.9900 .
C12 C13 1.554(3) .
C13 C14 1.535(3) .
C13 C15 1.525(3) .
C13 C16 1.530(2) .
C14 H14A 0.9800 .
C14 H14B 0.9800 .
C14 H14C 0.9800 .
C15 H15A 0.9800 .
C15 H15B 0.9800 .
C15 H15C 0.9800 .
C17 H17 0.9500 .
C17 C18 1.386(2) .
C18 H18 0.9500 .
C18 C19 1.384(2) .
C19 H19 0.9500 .
C19 C20 1.383(3) .
C20 H20 0.9500 .
C20 C21 1.389(2) .
C21 H21 0.9500 .
Cl1 C22 1.7606 .
Cl2 C22 1.7600 .
C22 H22A 0.9900 .
C22 H22B 0.9900 .
Cl1A C22A 1.7606 .
Cl2A C22A 1.7585 .
C22A H22C 0.9900 .
C22A H22D 0.9900 .
Cl1B C22B 1.7606 .
Cl2B C22B 1.7601 .
C22B H22E 0.9900 .
C22B H22F 0.9900 .

loop_
_geom_torsion_atom_site_label_1
_geom_torsion_atom_site_label_2
_geom_torsion_atom_site_label_3
_geom_torsion_atom_site_label_4
_geom_torsion
_geom_torsion_site_symmetry_1
Rh1 O1 C1 O2 0.3(2) .
Rh1 O1 C1 C2 -178.78(12) .
Rh1 O2 C1 O1 0.9(2) 7_666
Rh1 O2 C1 C2 -179.97(12) 7_666
Rh1 O3 C16 O4 -1.3(2) .
Rh1 O3 C16 C13 177.74(12) .
Rh1 O4 C16 O3 -0.2(2) 7_666
Rh1 O4 C16 C13 -179.28(11) 7_666
Rh1 N1 C17 C18 175.99(15) .
Rh1 N1 C21 C20 -176.59(17) .
O1 C1 C2 C3 -3.9(3) .
O1 C1 C2 C4 116.18(17) .
O1 C1 C2 C5 -126.26(17) .
O2 C1 C2 C3 176.85(18) .
O2 C1 C2 C4 -63.0(2) .
O2 C1 C2 C5 54.5(2) .
N1 C17 C18 C19 0.9(3) .
C1 C2 C5 C6 57.25(19) .
C2 C5 C6 C7 92.7(2) .
C2 C5 C6 C11 -87.1(2) .
C3 C2 C5 C6 -65.5(2) .
C4 C2 C5 C6 173.94(15) .
C5 C6 C7 C8 180.0(2) .
C5 C6 C11 C10 177.55(17) .
C6 C7 C8 C9 1.7(4) .
C7 C6 C11 C10 -2.3(3) .
C7 C8 C9 C10 -0.8(4) .
C8 C9 C10 C11 -1.6(3) .
C8 C9 C10 C12 176.8(2) .
C9 C10 C11 C6 3.2(3) .
C9 C10 C12 C13 -92.6(2) .
C10 C12 C13 C14 -174.35(17) .
C10 C12 C13 C15 65.4(2) .
C10 C12 C13 C16 -58.0(2) .
C11 C6 C7 C8 -0.2(3) .
C11 C10 C12 C13 85.7(2) .
C12 C10 C11 C6 -175.28(18) .
C12 C13 C16 O3 127.23(17) .
C12 C13 C16 O4 -53.6(2) .
C14 C13 C16 O3 -114.98(18) .
C14 C13 C16 O4 64.15(19) .
C15 C13 C16 O3 4.5(2) .
C15 C13 C16 O4 -176.34(16) .
C17 N1 C21 C20 0.3(3) .
C17 C18 C19 C20 -0.3(3) .
C18 C19 C20 C21 -0.2(3) .
C19 C20 C21 N1 0.2(4) .
C21 N1 C17 C18 -0.9(3) .
